data_4324944
loop_
_publ_author_name
'Si-Hai Wu'
'Stephen E. Burkhardt'
'Jiannian Yao'
'Yu-Wu Zhong'
'H\'ector D. Abru\~na'

_publ_section_title
;
 Near-Infrared Absorbing and Emitting RuII-PtII Heterodimetallic Complexes
 of Dpdpz (Dpdpz = 2,3-Di(2-pyridyl)-5,6-diphenylpyrazine)
;
_journal_name_full 'Inorganic Chemistry'
_journal_page_first 3959
_journal_page_last 3969
_journal_paper_doi 10.1021/ic1023696
_journal_volume 50
_journal_year 2011
_chemical_formula_moiety 'C26 H18 Cl2 N4 Pt'
_chemical_formula_sum 'C26 H18 Cl2 N4 Pt'
_chemical_formula_weight 652.43
_chemical_name_systematic
; 
 ? 
;
_space_group_IT_number 2
_symmetry_cell_setting triclinic
_symmetry_space_group_name_Hall '-P 1'
_symmetry_space_group_name_H-M 'P -1'
_atom_sites_solution_hydrogens geom
_atom_sites_solution_primary direct
_atom_sites_solution_secondary difmap
_audit_creation_method SHELXL-97
_cell_angle_alpha 85.311(14)
_cell_angle_beta 83.961(13)
_cell_angle_gamma 79.865(14)
_cell_formula_units_Z 2
_cell_length_a 9.293(3)
_cell_length_b 10.736(3)
_cell_length_c 11.436(4)
_cell_measurement_reflns_used 1754
_cell_measurement_temperature 173(2)
_cell_measurement_theta_max 0.00
_cell_measurement_theta_min 0.00
_cell_volume 1114.6(6)
_computing_cell_refinement 'Bruker SAINT+'
_computing_data_collection 'Bruker APEX2'
_computing_data_reduction 'Bruker SAINT+'
_computing_molecular_graphics 'Bruker SHELXTL'
_computing_publication_material 'Bruker SHELXTL'
_computing_structure_refinement 'SHELXL-97 (Sheldrick, 1997)'
_computing_structure_solution 'SHELXS-97 (Sheldrick, 1990)'
_diffrn_ambient_temperature 173(2)
_diffrn_measured_fraction_theta_full 0.981
_diffrn_measured_fraction_theta_max 0.981
_diffrn_measurement_device_type 'Bruker X8 APEX II diffractometer'
_diffrn_measurement_method 'phi and omega scans'
_diffrn_radiation_monochromator graphite
_diffrn_radiation_source 'fine-focus sealed tube'
_diffrn_radiation_type MoK\a
_diffrn_radiation_wavelength 0.71073
_diffrn_reflns_av_R_equivalents 0.0625
_diffrn_reflns_av_sigmaI/netI 0.0675
_diffrn_reflns_limit_h_max 10
_diffrn_reflns_limit_h_min -10
_diffrn_reflns_limit_k_max 11
_diffrn_reflns_limit_k_min -11
_diffrn_reflns_limit_l_max 12
_diffrn_reflns_limit_l_min -12
_diffrn_reflns_number 14769
_diffrn_reflns_theta_full 23.45
_diffrn_reflns_theta_max 23.45
_diffrn_reflns_theta_min 2.24
_exptl_absorpt_coefficient_mu 6.557
_exptl_absorpt_correction_T_max 0.7351
_exptl_absorpt_correction_T_min 0.4396
_exptl_absorpt_correction_type multi-scan
_exptl_absorpt_process_details SADABS
_exptl_crystal_colour colourless
_exptl_crystal_density_diffrn 1.944
_exptl_crystal_description block
_exptl_crystal_F_000 628
_exptl_crystal_size_max 0.15
_exptl_crystal_size_mid 0.10
_exptl_crystal_size_min 0.05
_refine_diff_density_max 1.882
_refine_diff_density_min -1.221
_refine_diff_density_rms 0.154
_refine_ls_extinction_method none
_refine_ls_goodness_of_fit_ref 0.997
_refine_ls_hydrogen_treatment riding
_refine_ls_matrix_type full
_refine_ls_number_parameters 298
_refine_ls_number_reflns 3214
_refine_ls_number_restraints 0
_refine_ls_restrained_S_all 0.997
_refine_ls_R_factor_all 0.0496
_refine_ls_R_factor_gt 0.0345
_refine_ls_shift/su_max 0.017
_refine_ls_shift/su_mean 0.000
_refine_ls_structure_factor_coef Fsqd
_refine_ls_weighting_details 'calc w=1/[\s^2^(Fo^2^)+(0.0397P)^2^+0.0000P] where P=(Fo^2^+2Fc^2^)/3'
_refine_ls_weighting_scheme calc
_refine_ls_wR_factor_gt 0.0712
_refine_ls_wR_factor_ref 0.0745
_reflns_number_gt 2582
_reflns_number_total 3214
_reflns_threshold_expression >2sigma(I)
_cod_data_source_file ic1023696_si_001.cif
_cod_data_source_block ywz1
_cod_database_code 4324944

loop_
_symmetry_equiv_pos_as_xyz
'x, y, z'
'-x, -y, -z'

loop_
_atom_site_label
_atom_site_type_symbol
_atom_site_fract_x
_atom_site_fract_y
_atom_site_fract_z
_atom_site_U_iso_or_equiv
_atom_site_adp_type
_atom_site_occupancy
_atom_site_symmetry_multiplicity
_atom_site_calc_flag
_atom_site_refinement_flags
Pt1 Pt -0.00815(2) 0.632328(19) -0.349309(17) 0.02421(6) Uani 1 1 d .
Cl1 Cl 0.06768(15) 0.74202(13) -0.51654(11) 0.0346(4) Uani 1 1 d .
Cl2 Cl 0.22554(14) 0.57859(12) -0.29519(11) 0.0312(4) Uani 1 1 d .
N1 N -0.2177(4) 0.6733(4) -0.3894(3) 0.0223(11) Uani 1 1 d .
N2 N -0.0794(4) 0.5318(3) -0.2081(3) 0.0191(10) Uani 1 1 d .
N3 N -0.1990(4) 0.7795(4) -0.0216(3) 0.0207(11) Uani 1 1 d .
N4 N -0.3139(4) 0.9223(3) -0.2090(3) 0.0213(11) Uani 1 1 d .
C1 C -0.2589(6) 0.6260(5) -0.4818(4) 0.0292(15) Uani 1 1 d .
H1A H -0.1881 0.5728 -0.5297 0.035 Uiso 1 1 calc R
C2 C -0.4021(5) 0.6524(5) -0.5093(4) 0.0279(14) Uani 1 1 d .
H2A H -0.4294 0.6187 -0.5764 0.033 Uiso 1 1 calc R
C3 C -0.5044(6) 0.7271(5) -0.4401(4) 0.0281(14) Uani 1 1 d .
H3A H -0.6037 0.7453 -0.4581 0.034 Uiso 1 1 calc R
C4 C -0.4631(6) 0.7758(5) -0.3447(4) 0.0286(15) Uani 1 1 d .
H4A H -0.5336 0.8287 -0.2963 0.034 Uiso 1 1 calc R
C5 C -0.3198(5) 0.7483(4) -0.3189(4) 0.0199(13) Uani 1 1 d .
C6 C -0.2730(5) 0.7990(4) -0.2141(4) 0.0204(13) Uani 1 1 d .
C7 C -0.2099(5) 0.7250(4) -0.1199(4) 0.0220(14) Uani 1 1 d .
C8 C -0.1586(5) 0.5856(4) -0.1127(4) 0.0194(13) Uani 1 1 d .
C9 C -0.1888(5) 0.5129(5) -0.0118(4) 0.0234(14) Uani 1 1 d .
H9A H -0.2408 0.5519 0.0554 0.028 Uiso 1 1 calc R
C10 C -0.1442(5) 0.3837(4) -0.0077(4) 0.0257(14) Uani 1 1 d .
H10A H -0.1641 0.3336 0.0626 0.031 Uiso 1 1 calc R
C11 C -0.0701(5) 0.3265(5) -0.1061(4) 0.0271(14) Uani 1 1 d .
H11A H -0.0427 0.2370 -0.1064 0.033 Uiso 1 1 calc R
C12 C -0.0380(5) 0.4039(4) -0.2030(4) 0.0257(14) Uani 1 1 d .
H12A H 0.0160 0.3662 -0.2700 0.031 Uiso 1 1 calc R
C13 C -0.3180(5) 1.1843(5) -0.2297(4) 0.0295(15) Uani 1 1 d .
H13A H -0.2655 1.1396 -0.2936 0.035 Uiso 1 1 calc R
C14 C -0.3688(6) 1.3132(5) -0.2453(5) 0.0317(15) Uani 1 1 d .
H14A H -0.3503 1.3558 -0.3201 0.038 Uiso 1 1 calc R
C15 C -0.4441(6) 1.3795(5) -0.1565(5) 0.0354(16) Uani 1 1 d .
H15A H -0.4810 1.4675 -0.1682 0.043 Uiso 1 1 calc R
C16 C -0.4660(6) 1.3145(5) -0.0464(5) 0.0333(15) Uani 1 1 d .
H16A H -0.5154 1.3595 0.0184 0.040 Uiso 1 1 calc R
C17 C -0.4165(5) 1.1861(4) -0.0314(4) 0.0243(14) Uani 1 1 d .
H17A H -0.4340 1.1431 0.0433 0.029 Uiso 1 1 calc R
C18 C -0.3434(5) 1.1205(5) -0.1218(4) 0.0223(13) Uani 1 1 d .
C19 C -0.2959(5) 0.9799(5) -0.1139(4) 0.0231(14) Uani 1 1 d .
C20 C -0.2406(5) 0.9053(4) -0.0159(4) 0.0206(13) Uani 1 1 d .
C21 C -0.2189(5) 0.9518(4) 0.0983(4) 0.0197(13) Uani 1 1 d .
C22 C -0.1418(5) 1.0490(4) 0.1063(4) 0.0243(14) Uani 1 1 d .
H22A H -0.1095 1.0938 0.0361 0.029 Uiso 1 1 calc R
C23 C -0.1105(6) 1.0830(5) 0.2135(4) 0.0314(15) Uani 1 1 d .
H23A H -0.0553 1.1490 0.2170 0.038 Uiso 1 1 calc R
C24 C -0.1601(6) 1.0202(5) 0.3146(5) 0.0367(16) Uani 1 1 d .
H24A H -0.1383 1.0421 0.3889 0.044 Uiso 1 1 calc R
C25 C -0.2425(6) 0.9241(5) 0.3092(5) 0.0349(16) Uani 1 1 d .
H25A H -0.2810 0.8836 0.3796 0.042 Uiso 1 1 calc R
C26 C -0.2677(6) 0.8882(5) 0.2005(4) 0.0297(15) Uani 1 1 d .
H26A H -0.3188 0.8197 0.1963 0.036 Uiso 1 1 calc R

loop_
_atom_site_aniso_label
_atom_site_aniso_U_11
_atom_site_aniso_U_22
_atom_site_aniso_U_33
_atom_site_aniso_U_23
_atom_site_aniso_U_13
_atom_site_aniso_U_12
Pt1 0.02538(12) 0.02529(11) 0.02309(11) -0.00546(8) -0.00303(8) -0.00509(8)
Cl1 0.0407(8) 0.0402(8) 0.0249(7) -0.0003(6) -0.0014(6) -0.0145(6)
Cl2 0.0247(7) 0.0409(8) 0.0293(7) -0.0084(6) -0.0038(6) -0.0055(6)
N1 0.023(2) 0.026(2) 0.020(2) -0.0035(18) -0.0041(19) -0.0061(19)
N2 0.014(2) 0.015(2) 0.030(2) -0.0106(18) -0.0064(18) -0.0032(17)
N3 0.021(2) 0.020(2) 0.020(2) -0.0042(18) 0.0011(18) -0.0033(18)
N4 0.022(2) 0.016(2) 0.025(2) -0.0026(18) 0.0035(19) -0.0032(18)
C1 0.044(3) 0.025(3) 0.022(3) -0.007(2) -0.005(3) -0.011(2)
C2 0.029(3) 0.033(3) 0.026(3) -0.011(2) -0.015(2) -0.008(2)
C3 0.024(3) 0.029(3) 0.034(3) -0.002(2) -0.012(3) -0.007(2)
C4 0.031(3) 0.026(3) 0.029(3) -0.006(2) -0.002(3) -0.001(2)
C5 0.022(3) 0.016(3) 0.023(3) -0.004(2) 0.003(2) -0.008(2)
C6 0.018(3) 0.017(3) 0.025(3) -0.006(2) 0.006(2) -0.003(2)
C7 0.017(3) 0.026(3) 0.023(3) -0.004(2) 0.004(2) -0.006(2)
C8 0.017(3) 0.020(3) 0.024(3) -0.004(2) -0.006(2) -0.005(2)
C9 0.026(3) 0.030(3) 0.017(3) -0.007(2) -0.008(2) -0.007(2)
C10 0.027(3) 0.020(3) 0.033(3) -0.002(2) -0.008(2) -0.006(2)
C11 0.030(3) 0.025(3) 0.030(3) 0.002(2) -0.012(2) -0.008(2)
C12 0.017(3) 0.024(3) 0.037(3) -0.014(2) -0.006(2) 0.002(2)
C13 0.032(3) 0.028(3) 0.030(3) -0.006(2) -0.012(3) -0.002(2)
C14 0.031(3) 0.037(3) 0.029(3) -0.005(3) -0.015(3) -0.002(3)
C15 0.028(3) 0.019(3) 0.060(4) -0.008(3) -0.016(3) 0.004(2)
C16 0.025(3) 0.035(3) 0.041(3) -0.015(3) -0.001(3) -0.004(3)
C17 0.015(3) 0.027(3) 0.034(3) -0.001(2) -0.009(2) -0.009(2)
C18 0.019(3) 0.031(3) 0.020(3) -0.005(2) -0.007(2) -0.007(2)
C19 0.019(3) 0.026(3) 0.023(3) -0.003(2) -0.001(2) -0.001(2)
C20 0.015(3) 0.021(3) 0.029(3) -0.009(2) -0.001(2) -0.010(2)
C21 0.022(3) 0.019(3) 0.016(3) -0.004(2) -0.002(2) 0.001(2)
C22 0.025(3) 0.023(3) 0.027(3) -0.004(2) -0.002(2) -0.007(2)
C23 0.038(3) 0.024(3) 0.036(3) 0.002(2) -0.010(3) -0.012(2)
C24 0.052(4) 0.028(3) 0.030(3) -0.006(3) -0.013(3) 0.000(3)
C25 0.048(4) 0.027(3) 0.029(3) 0.005(3) -0.009(3) -0.004(3)
C26 0.034(3) 0.032(3) 0.027(3) -0.002(2) -0.006(3) -0.013(2)

loop_
_atom_type_symbol
_atom_type_description
_atom_type_scat_dispersion_real
_atom_type_scat_dispersion_imag
_atom_type_scat_source
C C 0.0033 0.0016 'International Tables Vol C Tables 4.2.6.8 and 6.1.1.4'
H H 0.0000 0.0000 'International Tables Vol C Tables 4.2.6.8 and 6.1.1.4'
N N 0.0061 0.0033 'International Tables Vol C Tables 4.2.6.8 and 6.1.1.4'
Cl Cl 0.1484 0.1585 'International Tables Vol C Tables 4.2.6.8 and 6.1.1.4'
Pt Pt -1.7033 8.3905 'International Tables Vol C Tables 4.2.6.8 and 6.1.1.4'

loop_
_geom_angle_atom_site_label_1
_geom_angle_atom_site_label_2
_geom_angle_atom_site_label_3
_geom_angle
N2 Pt1 N1 87.23(15)
N2 Pt1 Cl1 177.16(11)
N1 Pt1 Cl1 91.03(11)
N2 Pt1 Cl2 89.57(11)
N1 Pt1 Cl2 176.80(11)
Cl1 Pt1 Cl2 92.16(5)
C1 N1 C5 119.6(4)
C1 N1 Pt1 120.7(3)
C5 N1 Pt1 119.6(3)
C12 N2 C8 118.3(4)
C12 N2 Pt1 118.4(3)
C8 N2 Pt1 123.1(3)
C7 N3 C20 119.9(4)
C6 N4 C19 120.7(4)
N1 C1 C2 121.2(5)
C3 C2 C1 119.7(5)
C4 C3 C2 119.5(5)
C3 C4 C5 119.9(5)
N1 C5 C4 120.1(4)
N1 C5 C6 119.2(4)
C4 C5 C6 120.7(4)
N4 C6 C7 121.0(4)
N4 C6 C5 113.4(4)
C7 C6 C5 125.1(4)
N3 C7 C6 119.3(4)
N3 C7 C8 113.5(4)
C6 C7 C8 127.1(4)
N2 C8 C9 120.6(4)
N2 C8 C7 118.5(4)
C9 C8 C7 120.9(4)
C8 C9 C10 120.2(4)
C11 C10 C9 120.0(5)
C12 C11 C10 117.4(5)
N2 C12 C11 123.4(4)
C18 C13 C14 120.4(5)
C15 C14 C13 121.3(5)
C14 C15 C16 117.9(5)
C17 C16 C15 120.6(5)
C18 C17 C16 120.7(5)
C17 C18 C13 119.0(5)
C17 C18 C19 123.5(4)
C13 C18 C19 117.4(4)
N4 C19 C20 118.7(4)
N4 C19 C18 114.8(4)
C20 C19 C18 126.4(4)
N3 C20 C19 120.2(4)
N3 C20 C21 113.5(4)
C19 C20 C21 126.3(4)
C26 C21 C22 119.0(4)
C26 C21 C20 118.2(4)
C22 C21 C20 122.6(4)
C21 C22 C23 121.8(5)
C24 C23 C22 119.0(5)
C23 C24 C25 120.4(5)
C26 C25 C24 119.6(5)
C21 C26 C25 120.2(5)

loop_
_geom_bond_atom_site_label_1
_geom_bond_atom_site_label_2
_geom_bond_distance
Pt1 N2 1.988(4)
Pt1 N1 2.012(4)
Pt1 Cl1 2.2762(14)
Pt1 Cl2 2.2837(15)
N1 C1 1.327(6)
N1 C5 1.369(6)
N2 C12 1.357(6)
N2 C8 1.361(6)
N3 C7 1.329(6)
N3 C20 1.343(6)
N4 C6 1.315(6)
N4 C19 1.334(6)
C1 C2 1.375(7)
C2 C3 1.360(7)
C3 C4 1.365(7)
C4 C5 1.370(7)
C5 C6 1.490(7)
C6 C7 1.402(7)
C7 C8 1.487(6)
C8 C9 1.372(6)
C9 C10 1.375(6)
C10 C11 1.385(7)
C11 C12 1.369(7)
C13 C18 1.380(7)
C13 C14 1.384(7)
C14 C15 1.350(7)
C15 C16 1.402(7)
C16 C17 1.377(7)
C17 C18 1.353(7)
C18 C19 1.494(7)
C19 C20 1.412(7)
C20 C21 1.481(7)
C21 C26 1.380(7)
C21 C22 1.379(7)
C22 C23 1.381(7)
C23 C24 1.369(7)
C24 C25 1.398(8)
C25 C26 1.386(7)
